data_2005532
loop_
_publ_author_name
'Nayak, N. P.'
'Mukherjee, A. K.'
'Mukherjee, M.'

_publ_section_title
;
 2-(1-Hydroxy-4,4-dimethyl-2-oxobutyl)-4-methoxy-1-naphtholactone
;
_journal_issue 10
_journal_name_full 'Acta Crystallographica Section C'
_journal_page_first 2510
_journal_page_last 2512
_journal_paper_doi 10.1107/S0108270196005574
_journal_volume 52
_journal_year 1996
_chemical_formula_analytical 'C18 H18 O4'
_chemical_formula_moiety 'C18 H18 O4'
_chemical_formula_structural 'C18 H18 O4'
_chemical_formula_sum 'C18 H18 O4'
_chemical_formula_weight 298.32
_chemical_melting_point .173E-171
_chemical_name_systematic
;
4-Methoxy-2-(4,4-dimethyl-2-oxo-butan-1-ol)-1-naphthoic-acid-lactone
;
_space_group_IT_number 14
_symmetry_cell_setting monoclinic
_symmetry_space_group_name_Hall '-P 2yn'
_symmetry_space_group_name_H-M 'P 1 21/n 1'
_audit_creation_method SHELXL
_cell_angle_alpha 90.000(10)
_cell_angle_beta 97.360(10)
_cell_angle_gamma 90.000(10)
_cell_formula_units_Z 4
_cell_length_a 11.3530(10)
_cell_length_b 9.5860(10)
_cell_length_c 14.0950(10)
_cell_measurement_reflns_used 25
_cell_measurement_temperature 293(2)
_cell_measurement_theta_max 16
_cell_measurement_theta_min 8
_cell_volume 1521.3(2)
_computing_cell_refinement 'CAD-4 Software'
_computing_data_collection 'CAD-4 Software (Enraf-Nonius, 1989)'
_computing_data_reduction 'CAD-4 Software'
_computing_molecular_graphics 'ORTEPII (Johnson, 1976)'
_computing_publication_material SHELXL93
_computing_structure_refinement 'SHELXL93 (Sheldrick, 1993)'
_computing_structure_solution 'MULTAN88 (Debaerdemaeker et al., 1988)'
_diffrn_ambient_temperature 293(2)
_diffrn_measurement_device 'Enraf-Nonius CAD-4 diffractometer'
_diffrn_measurement_method 2\q-\w
_diffrn_radiation_monochromator graphite
_diffrn_radiation_source 'sealed tube'
_diffrn_radiation_type MoK\a
_diffrn_radiation_wavelength 0.70930
_diffrn_reflns_av_R_equivalents 0.0000
_diffrn_reflns_av_sigmaI/netI 0.0117
_diffrn_reflns_limit_h_max 13
_diffrn_reflns_limit_h_min -13
_diffrn_reflns_limit_k_max 11
_diffrn_reflns_limit_k_min 0
_diffrn_reflns_limit_l_max 16
_diffrn_reflns_limit_l_min 0
_diffrn_reflns_number 2669
_diffrn_reflns_theta_max 24.92
_diffrn_reflns_theta_min 2.17
_diffrn_standards_decay_% <2
_diffrn_standards_interval_count 100
_diffrn_standards_number 3
_exptl_absorpt_coefficient_mu 0.092
_exptl_absorpt_correction_type none
_exptl_crystal_colour white
_exptl_crystal_density_diffrn 1.302
_exptl_crystal_density_meas 1.31
_exptl_crystal_density_method flotation
_exptl_crystal_description Prismatic
_exptl_crystal_F_000 632
_exptl_crystal_size_max 0.7
_exptl_crystal_size_mid 0.5
_exptl_crystal_size_min 0.3
_refine_diff_density_max 0.223
_refine_diff_density_min -0.199
_refine_ls_extinction_coef none
_refine_ls_extinction_method none
_refine_ls_goodness_of_fit_all 1.038
_refine_ls_goodness_of_fit_obs 1.117
_refine_ls_hydrogen_treatment refiso
_refine_ls_matrix_type full
_refine_ls_number_parameters 271
_refine_ls_number_reflns 2669
_refine_ls_number_restraints 0
_refine_ls_restrained_S_all 1.038
_refine_ls_restrained_S_obs 1.117
_refine_ls_R_factor_all 0.0578
_refine_ls_R_factor_obs 0.0466
_refine_ls_shift/esd_max -0.214
_refine_ls_shift/esd_mean 0.029
_refine_ls_structure_factor_coef Fsqd
_refine_ls_weighting_details 'w = 1/[\s^2^(Fo^2^)+( 0.0797P)^2^+0.1869P] where P=(Fo^2^+2Fc^2^)/3'
_refine_ls_weighting_scheme calc
_refine_ls_wR_factor_all 0.1273
_refine_ls_wR_factor_obs 0.1201
_reflns_number_observed 2114
_reflns_number_total 2669
_reflns_observed_criterion >2sigma(I)
_cod_data_source_file li1147.cif
_cod_data_source_block lact
_cod_depositor_comments
;
The following automatic conversions were performed:
'_symmetry_cell_setting' value 'Monoclinic' changed to 'monoclinic'
according to '/home/saulius/struct/CIF-dictionaries/cif_core.dic'
dictionary named 'cif_core.dic' version 2.4.1 from 2010-06-29.

Automatic conversion script
Id: cif_fix_enum 1527 2010-12-29 10:47:43Z saulius 

The following automatic conversions were performed:

'_symmetry_cell_setting' value 'Monoclinic' changed to 'monoclinic'
according to /home/saulius/struct/CIF-dictionaries/cif_core.dic
dictionary named 'cif_core.dic' version 2.4.1 from 2010-06-29.

Automatic conversion script
Id: cif_fix_values 1715 2011-07-08 13:25:40Z adriana 

The following automatic conversions were performed:

'_refine_ls_weighting_scheme' value 'calc w = 1/[\s^2^(Fo^2^)+(
0.0797P)^2^+0.1869P] where P=(Fo^2^+2Fc^2^)/3' was changed to 'calc'.
New tag '_refine_ls_weighting_details' was created. The value of the
new tag was set to 'w = 1/[\s^2^(Fo^2^)+( 0.0797P)^2^+0.1869P] where
P=(Fo^2^+2Fc^2^)/3'.

Automatic conversion script
Id: cif_fix_values 3143 2015-03-26 13:38:13Z robertas 
;
_cod_original_sg_symbol_H-M 'P 21/n'
_cod_database_code 2005532

loop_
_symmetry_equiv_pos_as_xyz
'x, y, z'
'-x+1/2, y+1/2, -z+1/2'
'-x, -y, -z'
'x-1/2, -y-1/2, z-1/2'

loop_
_atom_site_aniso_label
_atom_site_aniso_U_11
_atom_site_aniso_U_22
_atom_site_aniso_U_33
_atom_site_aniso_U_12
_atom_site_aniso_U_13
_atom_site_aniso_U_23
C1 0.0445(8) 0.0391(8) 0.0351(8) 0.0013(6) 0.0061(6) -0.0008(6)
C2 0.0405(8) 0.0429(9) 0.0404(8) 0.0003(7) 0.0071(6) -0.0086(7)
C3 0.0456(9) 0.0615(12) 0.0577(11) 0.0008(9) -0.0001(8) -0.0143(9)
C4 0.0468(10) 0.0788(15) 0.0758(13) -0.0075(10) 0.0019(9) -0.0253(12)
C5 0.0511(11) 0.0786(15) 0.0868(15) -0.0270(11) 0.0215(10) -0.0323(13)
C6 0.0631(12) 0.0525(11) 0.0616(11) -0.0152(9) 0.0262(9) -0.0108(9)
C7 0.0462(9) 0.0406(8) 0.0452(8) -0.0046(7) 0.0173(7) -0.0084(7)
C8 0.0537(9) 0.0405(9) 0.0420(8) 0.0018(7) 0.0153(7) 0.0058(7)
C9 0.0414(8) 0.0477(9) 0.0417(8) 0.0024(7) 0.0048(7) 0.0055(7)
C10 0.0411(8) 0.0394(8) 0.0355(8) -0.0010(6) 0.0082(6) -0.0003(6)
C11 0.0428(8) 0.0493(10) 0.0454(8) -0.0077(7) 0.0076(7) 0.0010(7)
C12 0.0607(11) 0.0454(10) 0.0653(12) -0.0136(8) 0.0143(9) -0.0013(9)
C13 0.0713(12) 0.0373(9) 0.0728(13) -0.0035(8) 0.0190(10) -0.0080(9)
C14 0.0682(13) 0.0495(11) 0.0852(15) 0.0105(10) 0.0163(11) -0.0075(10)
C15 0.0534(9) 0.0499(10) 0.0464(10) -0.0019(8) -0.0010(7) 0.0061(8)
C16 0.088(2) 0.0629(14) 0.0618(13) 0.0103(12) 0.0061(12) 0.0236(12)
C17 0.0559(11) 0.081(2) 0.0658(13) -0.0219(11) -0.0070(10) -0.0017(11)
C18 0.0570(11) 0.0657(14) 0.0725(14) -0.0103(10) 0.0267(10) -0.0006(11)
O1 0.0724(9) 0.0536(8) 0.0708(8) -0.0004(6) 0.0150(7) 0.0250(6)
O2 0.0916(11) 0.0812(11) 0.0794(11) -0.0041(8) 0.0241(8) -0.0282(8)
O3 0.0752(9) 0.0518(8) 0.0752(9) 0.0136(6) 0.0014(7) 0.0146(6)
O4 0.0926(10) 0.0853(11) 0.0398(7) -0.0061(8) 0.0014(6) 0.0111(6)

loop_
_atom_site_label
_atom_site_occupancy
_atom_site_fract_x
_atom_site_fract_y
_atom_site_fract_z
_atom_site_U_iso_or_equiv
_atom_site_thermal_displace_type
_atom_site_calc_flag
_atom_site_type_symbol
C1 1 0.11053(13) 0.1567(2) 0.81573(10) 0.0395(4) Uani d C
C2 1 0.01857(13) 0.0552(2) 0.81507(11) 0.0411(4) Uani d C
C3 1 -0.0895(2) 0.0650(2) 0.75226(14) 0.0555(5) Uani d C
C4 1 -0.1768(2) -0.0311(3) 0.7541(2) 0.0677(6) Uani d C
C5 1 -0.1617(2) -0.1426(3) 0.8182(2) 0.0711(6) Uani d C
C6 1 -0.0589(2) -0.1576(2) 0.87928(14) 0.0575(5) Uani d C
C7 1 0.03367(13) -0.0594(2) 0.87900(11) 0.0430(4) Uani d C
C8 1 0.14371(14) -0.0716(2) 0.93861(11) 0.0446(4) Uani d C
C9 1 0.22975(14) 0.0273(2) 0.93801(11) 0.0436(4) Uani d C
C10 1 0.21414(13) 0.1467(2) 0.87842(10) 0.0384(4) Uani d C
C11 1 0.31398(14) 0.2559(2) 0.88365(11) 0.0457(4) Uani d C
C12 1 0.2643(2) 0.4060(2) 0.8689(2) 0.0566(5) Uani d C
C13 1 0.1581(2) 0.4277(2) 0.92131(15) 0.0596(5) Uani d C
C14 1 0.0346(2) 0.4148(2) 0.8671(2) 0.0671(6) Uani d C
C15 1 0.0867(2) 0.2684(2) 0.74184(12) 0.0505(4) Uani d C
C16 1 0.2652(2) -0.2143(3) 1.0494(2) 0.0711(6) Uani d C
C17 1 0.3922(2) 0.2523(3) 0.9813(2) 0.0687(6) Uani d C
C18 1 0.3928(2) 0.2233(3) 0.8058(2) 0.0635(5) Uani d C
O1 1 0.15382(12) -0.18795(14) 0.99422(10) 0.0651(4) Uani d O
O2 1 0.16670(14) 0.4510(2) 1.00634(11) 0.0829(5) Uani d O
O3 1 0.03371(12) 0.38682(14) 0.76707(10) 0.0681(4) Uani d O
O4 1 0.10405(14) 0.2549(2) 0.66025(9) 0.0732(4) Uani d O
H3 1 -0.1035(20) 0.1445(26) 0.7049(17) 0.083(7) Uiso d H
H4 1 -0.2540(21) -0.0213(24) 0.7077(16) 0.081(7) Uiso d H
H5 1 -0.2212(25) -0.2060(30) 0.8175(18) 0.101(8) Uiso d H
H6 1 -0.0415(16) -0.2326(21) 0.9251(13) 0.053(5) Uiso d H
H9 1 0.3030(17) 0.0128(19) 0.9796(12) 0.051(5) Uiso d H
H12A 1 0.3253(18) 0.4718(23) 0.8945(14) 0.066(6) Uiso d H
H12B 1 0.2473(17) 0.4280(22) 0.8009(16) 0.068(6) Uiso d H
H14A 1 -0.0057(22) 0.5037(28) 0.8688(18) 0.095(7) Uiso d H
H14B 1 -0.0081(19) 0.3364(25) 0.8957(15) 0.076(6) Uiso d H
H16A 1 0.3287(21) -0.2113(25) 1.0091(17) 0.083(7) Uiso d H
H16B 1 0.2545(20) -0.3054(28) 1.0765(17) 0.084(7) Uiso d H
H16C 1 0.2835(20) -0.1463(29) 1.0990(19) 0.090(8) Uiso d H
H17A 1 0.4482(20) 0.3304(26) 0.9838(16) 0.080(6) Uiso d H
H17B 1 0.4364(24) 0.1598(32) 0.9902(19) 0.105(9) Uiso d H
H17C 1 0.3413(22) 0.2706(25) 1.0333(18) 0.087(7) Uiso d H
H18A 1 0.4551(19) 0.2930(22) 0.8088(14) 0.069(6) Uiso d H
H18B 1 0.4289(21) 0.1277(28) 0.8203(16) 0.085(7) Uiso d H
H18C 1 0.3442(20) 0.2257(24) 0.7401(17) 0.081(7) Uiso d H

loop_
_atom_type_symbol
_atom_type_description
_atom_type_scat_dispersion_real
_atom_type_scat_dispersion_imag
_atom_type_scat_source
O O 0.0106 0.0060 'International Tables Vol C Tables 4.2.6.8 and 6.1.1.4'
C C 0.0033 0.0016 'International Tables Vol C Tables 4.2.6.8 and 6.1.1.4'
H H 0.0000 0.0000 'International Tables Vol C Tables 4.2.6.8 and 6.1.1.4'

loop_
_geom_angle_atom_site_label_1
_geom_angle_atom_site_label_2
_geom_angle_atom_site_label_3
_geom_angle
_geom_angle_publ_flag
C10 C1 C2 121.29(14) yes
C10 C1 C15 123.99(14) yes
C2 C1 C15 114.68(14) yes
C7 C2 C3 118.2(2) yes
C7 C2 C1 119.72(14) yes
C3 C2 C1 122.1(2) yes
C4 C3 C2 121.2(2) yes
C4 C3 H3 118.1(13) no
C2 C3 H3 120.7(13) no
C3 C4 C5 120.2(2) yes
C3 C4 H4 119.4(13) no
C5 C4 H4 120.4(13) no
C6 C5 C4 120.9(2) yes
C6 C5 H5 120.7(17) no
C4 C5 H5 118.4(17) no
C5 C6 C7 120.3(2) yes
C5 C6 H6 125.6(11) no
C7 C6 H6 114.1(11) no
C6 C7 C2 119.3(2) yes
C6 C7 C8 122.9(2) yes
C2 C7 C8 117.82(14) yes
O1 C8 C9 124.5(2) yes
O1 C8 C7 114.37(14) yes
C9 C8 C7 121.10(14) yes
C8 C9 C10 122.03(15) yes
C8 C9 H9 117.4(11) no
C10 C9 H9 120.6(11) no
C1 C10 C9 117.83(14) yes
C1 C10 C11 123.05(13) yes
C9 C10 C11 119.08(13) yes
C18 C11 C10 108.70(14) yes
C18 C11 C17 108.2(2) yes
C10 C11 C17 111.39(14) yes
C18 C11 C12 109.2(2) yes
C10 C11 C12 111.86(13) yes
C17 C11 C12 107.4(2) yes
C13 C12 C11 111.30(15) yes
C13 C12 H12A 107.8(12) no
C11 C12 H12A 108.9(12) no
C13 C12 H12B 112.4(12) no
C11 C12 H12B 110.8(12) no
H12A C12 H12B 105.4(17) no
O2 C13 C12 122.8(2) yes
O2 C13 C14 117.8(2) yes
C12 C13 C14 119.3(2) yes
O3 C14 C13 113.6(2) yes
O3 C14 H14A 104.2(15) no
C13 C14 H14A 109.0(15) no
O3 C14 H14B 108.2(12) no
C13 C14 H14B 108.7(12) no
H14A C14 H14B 113.2(19) no
O4 C15 O3 118.4(2) yes
O4 C15 C1 123.7(2) yes
O3 C15 C1 117.69(14) yes
O1 C16 H16A 110.5(14) no
O1 C16 H16B 103.2(14) no
H16A C16 H16B 113.(2) no
O1 C16 H16C 111.9(14) no
H16A C16 H16C 107.(2) no
H16B C16 H16C 111.(2) no
C11 C17 H17A 108.2(13) no
C11 C17 H17B 110.4(15) no
H17A C17 H17B 111.(2) no
C11 C17 H17C 109.2(13) no
H17A C17 H17C 105.7(19) no
H17B C17 H17C 113.(2) no
C11 C18 H18A 108.4(12) no
C11 C18 H18B 107.3(14) no
H18A C18 H18B 109.9(18) no
C11 C18 H18C 110.4(13) no
H18A C18 H18C 109.4(18) no
H18B C18 H18C 111.3(19) no
C8 O1 C16 117.7(2) yes
C15 O3 C14 117.92(14) yes

loop_
_geom_bond_atom_site_label_1
_geom_bond_atom_site_label_2
_geom_bond_distance
_geom_bond_publ_flag
C1 C10 1.381(2) yes
C1 C2 1.426(2) yes
C1 C15 1.494(2) yes
C2 C7 1.417(2) yes
C2 C3 1.421(2) yes
C3 C4 1.357(3) yes
C3 H3 1.01(3) no
C4 C5 1.395(3) yes
C4 H4 1.03(2) no
C5 C6 1.366(3) yes
C5 H5 0.91(3) no
C6 C7 1.412(2) yes
C6 H6 0.97(2) no
C7 C8 1.418(2) yes
C8 O1 1.359(2) yes
C8 C9 1.362(2) yes
C9 C10 1.417(2) yes
C9 H9 0.96(2) no
C10 C11 1.538(2) yes
C11 C18 1.535(2) yes
C11 C17 1.540(3) yes
C11 C12 1.549(3) yes
C12 C13 1.507(3) yes
C12 H12A 0.97(2) no
C12 H12B 0.98(2) no
C13 O2 1.211(2) yes
C13 C14 1.514(3) yes
C14 O3 1.434(3) yes
C14 H14A 0.97(3) no
C14 H14B 1.01(2) no
C15 O4 1.198(2) yes
C15 O3 1.354(2) yes
C16 O1 1.419(3) yes
C16 H16A 0.97(3) no
C16 H16B 0.97(3) no
C16 H16C 0.96(3) no
C17 H17A 0.98(3) no
C17 H17B 1.02(3) no
C17 H17C 1.00(3) no
C18 H18A 0.97(2) no
C18 H18B 1.01(3) no
C18 H18C 1.02(2) no

loop_
_geom_torsion_atom_site_label_1
_geom_torsion_atom_site_label_2
_geom_torsion_atom_site_label_3
_geom_torsion_atom_site_label_4
_geom_torsion
_geom_torsion_publ_flag
C10 C1 C2 C7 -0.7(2) no
C15 C1 C2 C7 177.08(13) no
C10 C1 C2 C3 178.89(14) no
C15 C1 C2 C3 -3.3(2) no
C7 C2 C3 C4 1.0(2) no
C1 C2 C3 C4 -178.7(2) no
C2 C3 C4 C5 -0.2(3) no
C3 C4 C5 C6 -0.5(3) no
C4 C5 C6 C7 0.5(3) no
C5 C6 C7 C2 0.3(2) no
C5 C6 C7 C8 -178.0(2) no
C3 C2 C7 C6 -1.0(2) no
C1 C2 C7 C6 178.62(14) no
C3 C2 C7 C8 177.39(13) no
C1 C2 C7 C8 -3.0(2) no
C6 C7 C8 O1 1.7(2) no
C2 C7 C8 O1 -176.67(13) no
C6 C7 C8 C9 -178.3(2) no
C2 C7 C8 C9 3.3(2) no
O1 C8 C9 C10 -179.96(15) no
C7 C8 C9 C10 0.0(2) no
C2 C1 C10 C9 4.1(2) no
C15 C1 C10 C9 -173.56(14) no
C2 C1 C10 C11 -178.14(13) no
C15 C1 C10 C11 4.3(2) yes
C8 C9 C10 C1 -3.8(2) no
C8 C9 C10 C11 178.34(14) no
C1 C10 C11 C18 -83.4(2) no
C9 C10 C11 C18 94.4(2) no
C1 C10 C11 C17 157.5(2) no
C9 C10 C11 C17 -24.7(2) no
C1 C10 C11 C12 37.3(2) yes
C9 C10 C11 C12 -144.9(2) no
C18 C11 C12 C13 161.8(2) no
C10 C11 C12 C13 41.4(2) yes
C17 C11 C12 C13 -81.1(2) no
C11 C12 C13 O2 79.7(2) no
C11 C12 C13 C14 -97.9(2) yes
O2 C13 C14 O3 -179.8(2) no
C12 C13 C14 O3 -2.1(3) yes
C10 C1 C15 O4 95.4(2) no
C2 C1 C15 O4 -82.3(2) no
C10 C1 C15 O3 -90.1(2) yes
C2 C1 C15 O3 92.1(2) no
C9 C8 O1 C16 -5.6(3) no
C7 C8 O1 C16 174.4(2) no
O4 C15 O3 C14 -167.8(2) no
C1 C15 O3 C14 17.4(2) yes
C13 C14 O3 C15 60.3(2) yes

loop_
_cod_related_entry_id
_cod_related_entry_database
_cod_related_entry_code
1 ChemSpider 21138073
